data_7249786
loop_
_publ_author_name
'Mukhia, Munna'
'Rai, Sagar'
'Rai, Yachna'
'Chakraborty, Koushik'
'Dey, Sangita'
'Tiwary, Bipransh Kumar'
'Brahman, Dhiraj'
'Kumar, Anoop'
'Pradhan, Kiran'

_publ_section_title
;
 Scalable ultrasound-assisted synthesis of hydroxy imidazole N-oxides and
 evaluation of their anti-proliferative activities; mechanistic insights
 into the deoximation of dioximes
;
_journal_issue 2
_journal_name_full 'RSC Advances'
_journal_page_first 938
_journal_page_last 946
_journal_paper_doi 10.1039/D4RA07893D
_journal_volume 15
_journal_year 2025
_chemical_formula_moiety 'C13 H10 N2 O2'
_chemical_formula_sum 'C13 H10 N2 O2'
_chemical_formula_weight 226.23
_chemical_name_systematic '1-hydroxy-2-(naphthalen-1-yl)-1H-imidazole 3-oxide'
_space_group_crystal_system monoclinic
_space_group_IT_number 14
_space_group_name_Hall '-P 2ybc'
_space_group_name_H-M_alt 'P 1 21/c 1'
_atom_sites_solution_hydrogens difmap
_audit_creation_method SHELXL-2018/3
_audit_update_record
;
2024-10-04 deposited with the CCDC.	2025-01-15 downloaded from the CCDC.
;
_cell_angle_alpha 90
_cell_angle_beta 90.371(2)
_cell_angle_gamma 90
_cell_formula_units_Z 4
_cell_length_a 8.9333(5)
_cell_length_b 10.9751(6)
_cell_length_c 11.0707(6)
_cell_measurement_reflns_used 1878
_cell_measurement_temperature 304(2)
_cell_measurement_theta_max 25.035
_cell_measurement_theta_min 2.613
_cell_volume 1085.39(10)
_computing_cell_refinement 'Bruker SAINT'
_computing_data_collection 'Bruker APEX2'
_computing_data_reduction 'Bruker SAINT'
_computing_molecular_graphics 'WinGX v2018.3'
_computing_publication_material 'WinGX v2018.3'
_computing_structure_refinement 'SHELXL-2018/3 (Sheldrick, 2018)'
_computing_structure_solution 'SHELXT 2018/2 (Sheldrick, 2018)'
_diffrn_ambient_temperature 304(2)
_diffrn_measured_fraction_theta_full 0.999
_diffrn_measured_fraction_theta_max 0.999
_diffrn_measurement_device_type 'Bruker APEX-II CCD'
_diffrn_measurement_method '\f and \w scans'
_diffrn_radiation_type MoK\a
_diffrn_radiation_wavelength 0.71073
_diffrn_reflns_av_R_equivalents 0.0563
_diffrn_reflns_av_unetI/netI 0.0240
_diffrn_reflns_Laue_measured_fraction_full 0.999
_diffrn_reflns_Laue_measured_fraction_max 0.999
_diffrn_reflns_limit_h_max 10
_diffrn_reflns_limit_h_min -10
_diffrn_reflns_limit_k_max 13
_diffrn_reflns_limit_k_min -13
_diffrn_reflns_limit_l_max 13
_diffrn_reflns_limit_l_min -13
_diffrn_reflns_number 27414
_diffrn_reflns_point_group_measured_fraction_full 0.999
_diffrn_reflns_point_group_measured_fraction_max 0.999
_diffrn_reflns_theta_full 25.035
_diffrn_reflns_theta_max 25.035
_diffrn_reflns_theta_min 2.613
_diffrn_source 'fine-focus sealed tube'
_exptl_absorpt_coefficient_mu 0.096
_exptl_absorpt_correction_T_max 1.00000
_exptl_absorpt_correction_T_min 0.79924
_exptl_absorpt_correction_type multi-scan
_exptl_absorpt_process_details '(SADABS; Bruker, 2000)'
_exptl_crystal_colour colourless
_exptl_crystal_density_diffrn 1.384
_exptl_crystal_description needle
_exptl_crystal_F_000 472
_exptl_crystal_recrystallization_method 'Re-crystallisation from solvent: Methanol'
_exptl_crystal_size_max 0.536
_exptl_crystal_size_mid 0.126
_exptl_crystal_size_min 0.096
_refine_diff_density_max 0.149
_refine_diff_density_min -0.289
_refine_diff_density_rms 0.046
_refine_ls_extinction_method none
_refine_ls_goodness_of_fit_ref 1.088
_refine_ls_hydrogen_treatment refall
_refine_ls_matrix_type full
_refine_ls_number_parameters 194
_refine_ls_number_reflns 1923
_refine_ls_number_restraints 1
_refine_ls_restrained_S_all 1.098
_refine_ls_R_factor_all 0.0412
_refine_ls_R_factor_gt 0.0358
_refine_ls_shift/su_max 0.000
_refine_ls_shift/su_mean 0.000
_refine_ls_structure_factor_coef Fsqd
_refine_ls_weighting_details 'w=1/[\s^2^(Fo^2^)+(0.0480P)^2^+0.3245P] where P=(Fo^2^+2Fc^2^)/3'
_refine_ls_weighting_scheme calc
_refine_ls_wR_factor_gt 0.0923
_refine_ls_wR_factor_ref 0.0970
_reflns_Friedel_coverage 0.000
_reflns_number_gt 1693
_reflns_number_total 1923
_reflns_threshold_expression 'I > 2\s(I)'
_cod_data_source_file d4ra07893d2.cif
_cod_data_source_block shelx
_cod_original_sg_symbol_H-M 'P 21/c'
_cod_database_code 7249786
_shelx_shelxl_version_number 2018/3
_shelx_space_group_comment
;
The symmetry employed for this shelxl refinement is uniquely defined
by the following loop, which should always be used as a source of
symmetry information in preference to the above space-group names.
They are only intended as comments.
;
_shelx_estimated_absorpt_t_min 0.950
_shelx_estimated_absorpt_t_max 0.991

loop_
_space_group_symop_operation_xyz
'x, y, z'
'-x, y+1/2, -z+1/2'
'-x, -y, -z'
'x, -y-1/2, z-1/2'

loop_
_atom_site_label
_atom_site_type_symbol
_atom_site_fract_x
_atom_site_fract_y
_atom_site_fract_z
_atom_site_U_iso_or_equiv
_atom_site_adp_type
_atom_site_occupancy
_atom_site_site_symmetry_order
_atom_site_calc_flag
_atom_site_refinement_flags_posn
_atom_site_refinement_flags_adp
_atom_site_refinement_flags_occupancy
_atom_site_disorder_assembly
_atom_site_disorder_group
O2 O 0.55324(13) 0.59977(9) 0.91301(9) 0.0386(3) Uani 1 1 d D . . . .
O1 O 0.71643(12) 0.80597(10) 0.56405(9) 0.0410(3) Uani 1 1 d . . . . .
N1 N 0.63317(13) 0.77313(11) 0.66051(10) 0.0311(3) Uani 1 1 d . . . . .
N2 N 0.56176(14) 0.68169(11) 0.82046(10) 0.0308(3) Uani 1 1 d . . . . .
C12 C 0.51238(19) 0.83579(14) 0.70350(14) 0.0386(4) Uani 1 1 d . . . . .
C11 C 0.66405(16) 0.67693(12) 0.73114(12) 0.0279(3) Uani 1 1 d . . . . .
C1 C 0.78228(16) 0.58442(12) 0.72020(13) 0.0295(3) Uani 1 1 d . . . . .
C10 C 0.79277(15) 0.50906(12) 0.61536(13) 0.0290(3) Uani 1 1 d . . . . .
C9 C 0.69707(16) 0.52038(14) 0.51373(13) 0.0334(3) Uani 1 1 d . . . . .
C8 C 0.70844(19) 0.44261(16) 0.41833(15) 0.0428(4) Uani 1 1 d . . . . .
C7 C 0.8174(2) 0.35011(16) 0.41744(17) 0.0493(5) Uani 1 1 d . . . . .
C13 C 0.46766(19) 0.77738(15) 0.80451(14) 0.0386(4) Uani 1 1 d . . . . .
C5 C 0.90330(17) 0.41542(13) 0.61463(15) 0.0364(4) Uani 1 1 d . . . . .
C4 C 0.99945(19) 0.40182(16) 0.71585(17) 0.0459(4) Uani 1 1 d . . . . .
C3 C 0.9872(2) 0.47464(17) 0.81393(16) 0.0466(4) Uani 1 1 d . . . . .
C2 C 0.87708(18) 0.56618(15) 0.81689(14) 0.0384(4) Uani 1 1 d . . . . .
C6 C 0.9125(2) 0.33780(15) 0.51263(17) 0.0468(4) Uani 1 1 d . . . . .
H12 H 0.477(2) 0.9059(17) 0.6636(16) 0.048(5) Uiso 1 1 d . . . . .
H2 H 0.866(2) 0.6189(18) 0.8889(17) 0.052(5) Uiso 1 1 d . . . . .
H9 H 0.6253(19) 0.5839(15) 0.5127(14) 0.034(4) Uiso 1 1 d . . . . .
H4 H 1.071(2) 0.3404(18) 0.7138(17) 0.053(5) Uiso 1 1 d . . . . .
H13 H 0.389(2) 0.7922(16) 0.8594(16) 0.046(5) Uiso 1 1 d . . . . .
H3 H 1.055(2) 0.4671(18) 0.8841(18) 0.058(5) Uiso 1 1 d . . . . .
H8 H 0.646(2) 0.4525(17) 0.3492(17) 0.050(5) Uiso 1 1 d . . . . .
H7 H 0.823(2) 0.2954(18) 0.3466(18) 0.055(5) Uiso 1 1 d . . . . .
H6 H 0.989(2) 0.2740(19) 0.5140(18) 0.061(6) Uiso 1 1 d . . . . .
H2A H 0.615(2) 0.636(2) 0.9792(17) 0.077(7) Uiso 1 1 d D . . . .

loop_
_atom_site_aniso_label
_atom_site_aniso_U_11
_atom_site_aniso_U_22
_atom_site_aniso_U_33
_atom_site_aniso_U_23
_atom_site_aniso_U_13
_atom_site_aniso_U_12
O2 0.0577(7) 0.0340(6) 0.0242(5) 0.0018(4) 0.0023(5) -0.0070(5)
O1 0.0460(6) 0.0451(7) 0.0320(6) 0.0108(5) 0.0040(5) -0.0015(5)
N1 0.0386(7) 0.0299(6) 0.0247(6) 0.0013(5) -0.0019(5) 0.0015(5)
N2 0.0403(7) 0.0287(6) 0.0235(6) -0.0015(5) 0.0007(5) 0.0004(5)
C12 0.0486(9) 0.0316(8) 0.0356(8) -0.0030(7) -0.0050(7) 0.0116(7)
C11 0.0342(7) 0.0263(7) 0.0233(7) -0.0014(5) -0.0030(5) -0.0016(6)
C1 0.0309(7) 0.0267(7) 0.0309(7) 0.0030(6) 0.0007(6) -0.0014(5)
C10 0.0263(7) 0.0262(7) 0.0346(7) 0.0019(6) 0.0044(6) -0.0023(5)
C9 0.0285(7) 0.0352(8) 0.0365(8) -0.0022(6) 0.0019(6) 0.0006(6)
C8 0.0409(9) 0.0485(10) 0.0389(9) -0.0091(7) -0.0007(7) -0.0021(7)
C7 0.0496(10) 0.0458(10) 0.0527(10) -0.0177(8) 0.0095(8) 0.0003(8)
C13 0.0443(9) 0.0374(8) 0.0341(8) -0.0080(7) 0.0022(7) 0.0088(7)
C5 0.0306(8) 0.0309(8) 0.0478(9) 0.0019(6) 0.0055(6) 0.0006(6)
C4 0.0380(9) 0.0389(9) 0.0607(11) 0.0086(8) -0.0015(8) 0.0109(7)
C3 0.0430(9) 0.0497(10) 0.0468(10) 0.0105(8) -0.0113(8) 0.0063(8)
C2 0.0418(9) 0.0389(9) 0.0346(8) 0.0038(7) -0.0044(7) 0.0004(7)
C6 0.0419(9) 0.0372(9) 0.0613(11) -0.0063(8) 0.0091(8) 0.0079(7)

loop_
_atom_type_symbol
_atom_type_description
_atom_type_scat_dispersion_real
_atom_type_scat_dispersion_imag
_atom_type_scat_source
C C 0.0033 0.0016 'International Tables Vol C Tables 4.2.6.8 and 6.1.1.4'
H H 0.0000 0.0000 'International Tables Vol C Tables 4.2.6.8 and 6.1.1.4'
N N 0.0061 0.0033 'International Tables Vol C Tables 4.2.6.8 and 6.1.1.4'
O O 0.0106 0.0060 'International Tables Vol C Tables 4.2.6.8 and 6.1.1.4'

loop_
_geom_angle_atom_site_label_1
_geom_angle_atom_site_label_2
_geom_angle_atom_site_label_3
_geom_angle
_geom_angle_site_symmetry_1
_geom_angle_site_symmetry_3
_geom_angle_publ_flag
N2 O2 H2A 104.7(13) . . ?
C11 N1 O1 123.86(12) . . ?
C11 N1 C12 110.65(13) . . ?
O1 N1 C12 125.39(12) . . ?
C11 N2 C13 110.86(12) . . ?
C11 N2 O2 124.38(12) . . ?
C13 N2 O2 124.75(12) . . ?
C13 C12 N1 106.71(14) . . ?
C13 C12 H12 132.6(11) . . ?
N1 C12 H12 120.7(11) . . ?
N1 C11 N2 104.98(12) . . ?
N1 C11 C1 129.83(13) . . ?
N2 C11 C1 125.18(12) . . ?
C2 C1 C10 120.31(13) . . ?
C2 C1 C11 118.39(13) . . ?
C10 C1 C11 121.16(12) . . ?
C9 C10 C5 118.30(13) . . ?
C9 C10 C1 123.57(13) . . ?
C5 C10 C1 118.11(13) . . ?
C8 C9 C10 120.93(14) . . ?
C8 C9 H9 120.4(10) . . ?
C10 C9 H9 118.7(10) . . ?
C9 C8 C7 120.85(16) . . ?
C9 C8 H8 120.3(11) . . ?
C7 C8 H8 118.8(11) . . ?
C6 C7 C8 119.77(16) . . ?
C6 C7 H7 121.3(11) . . ?
C8 C7 H7 118.9(11) . . ?
C12 C13 N2 106.78(14) . . ?
C12 C13 H13 132.5(11) . . ?
N2 C13 H13 120.8(11) . . ?
C4 C5 C6 121.96(15) . . ?
C4 C5 C10 119.23(14) . . ?
C6 C5 C10 118.80(14) . . ?
C3 C4 C5 121.41(15) . . ?
C3 C4 H4 120.5(12) . . ?
C5 C4 H4 118.1(12) . . ?
C4 C3 C2 120.05(15) . . ?
C4 C3 H3 122.1(12) . . ?
C2 C3 H3 117.9(12) . . ?
C1 C2 C3 120.87(15) . . ?
C1 C2 H2 118.6(11) . . ?
C3 C2 H2 120.5(11) . . ?
C7 C6 C5 121.34(15) . . ?
C7 C6 H6 121.2(12) . . ?
C5 C6 H6 117.5(12) . . ?

loop_
_geom_bond_atom_site_label_1
_geom_bond_atom_site_label_2
_geom_bond_distance
_geom_bond_site_symmetry_2
_geom_bond_publ_flag
O2 N2 1.3657(15) . ?
O2 H2A 0.999(16) . ?
O1 N1 1.3542(15) . ?
N1 C11 1.3414(18) . ?
N1 C12 1.368(2) . ?
N2 C11 1.3518(18) . ?
N2 C13 1.356(2) . ?
C12 C13 1.352(2) . ?
C12 H12 0.940(19) . ?
C11 C1 1.4706(19) . ?
C1 C2 1.375(2) . ?
C1 C10 1.429(2) . ?
C10 C9 1.414(2) . ?
C10 C5 1.425(2) . ?
C9 C8 1.362(2) . ?
C9 H9 0.947(17) . ?
C8 C7 1.407(2) . ?
C8 H8 0.952(19) . ?
C7 C6 1.356(3) . ?
C7 H7 0.99(2) . ?
C13 H13 0.944(19) . ?
C5 C4 1.415(2) . ?
C5 C6 1.417(2) . ?
C4 C3 1.353(3) . ?
C4 H4 0.93(2) . ?
C3 C2 1.406(2) . ?
C3 H3 0.98(2) . ?
C2 H2 0.99(2) . ?
C6 H6 0.98(2) . ?

loop_
_geom_torsion_atom_site_label_1
_geom_torsion_atom_site_label_2
_geom_torsion_atom_site_label_3
_geom_torsion_atom_site_label_4
_geom_torsion
_geom_torsion_site_symmetry_1
_geom_torsion_site_symmetry_2
_geom_torsion_site_symmetry_3
_geom_torsion_site_symmetry_4
_geom_torsion_publ_flag
C11 N1 C12 C13 0.55(17) . . . . ?
O1 N1 C12 C13 -176.09(12) . . . . ?
O1 N1 C11 N2 175.70(12) . . . . ?
C12 N1 C11 N2 -1.01(15) . . . . ?
O1 N1 C11 C1 -3.5(2) . . . . ?
C12 N1 C11 C1 179.81(14) . . . . ?
C13 N2 C11 N1 1.11(15) . . . . ?
O2 N2 C11 N1 -179.89(11) . . . . ?
C13 N2 C11 C1 -179.66(13) . . . . ?
O2 N2 C11 C1 -0.7(2) . . . . ?
N1 C11 C1 C2 124.95(16) . . . . ?
N2 C11 C1 C2 -54.1(2) . . . . ?
N1 C11 C1 C10 -59.4(2) . . . . ?
N2 C11 C1 C10 121.62(15) . . . . ?
C2 C1 C10 C9 178.45(14) . . . . ?
C11 C1 C10 C9 2.8(2) . . . . ?
C2 C1 C10 C5 0.1(2) . . . . ?
C11 C1 C10 C5 -175.51(13) . . . . ?
C5 C10 C9 C8 1.1(2) . . . . ?
C1 C10 C9 C8 -177.29(14) . . . . ?
C10 C9 C8 C7 -1.1(2) . . . . ?
C9 C8 C7 C6 0.1(3) . . . . ?
N1 C12 C13 N2 0.15(17) . . . . ?
C11 N2 C13 C12 -0.80(17) . . . . ?
O2 N2 C13 C12 -179.79(12) . . . . ?
C9 C10 C5 C4 -179.48(14) . . . . ?
C1 C10 C5 C4 -1.0(2) . . . . ?
C9 C10 C5 C6 -0.1(2) . . . . ?
C1 C10 C5 C6 178.34(14) . . . . ?
C6 C5 C4 C3 -178.38(16) . . . . ?
C10 C5 C4 C3 1.0(2) . . . . ?
C5 C4 C3 C2 0.1(3) . . . . ?
C10 C1 C2 C3 0.9(2) . . . . ?
C11 C1 C2 C3 176.67(14) . . . . ?
C4 C3 C2 C1 -1.0(3) . . . . ?
C8 C7 C6 C5 0.9(3) . . . . ?
C4 C5 C6 C7 178.49(17) . . . . ?
C10 C5 C6 C7 -0.9(2) . . . . ?
